data_9007442
loop_
_publ_author_name
'Jellinek, F.'

_publ_section_title
;
 The structures of the chromium sulphides
;
_journal_name_full 'Acta Crystallographica'
_journal_page_first 620
_journal_page_last 628
_journal_paper_doi 10.1107/S0365110X57002200
_journal_volume 10
_journal_year 1957
_chemical_compound_source Synthetic
_chemical_formula_sum 'Cr3 S4'
_chemical_name_mineral Brezinaite
_space_group_IT_number 12
_symmetry_space_group_name_Hall '-I 2y'
_symmetry_space_group_name_H-M 'I 1 2/m 1'
_cell_angle_alpha 90
_cell_angle_beta 91.50
_cell_angle_gamma 90
_cell_length_a 5.694
_cell_length_b 3.428
_cell_length_c 11.272
_cell_formula_units_Z 2
_cell_volume 219.943
_database_code_amcsd 0009201
_exptl_crystal_density_diffrn 4.292
_cod_database_code 9007442

loop_
_space_group_symop_operation_xyz
x,y,z
1/2+x,1/2+y,1/2+z
x,-y,z
1/2+x,1/2-y,1/2+z
-x,y,-z
1/2-x,1/2+y,1/2-z
-x,-y,-z
1/2-x,1/2-y,1/2-z

loop_
_atom_site_label
_atom_site_fract_x
_atom_site_fract_y
_atom_site_fract_z
Cr1 0.00000 0.00000 0.00000
Cr2 -0.01200 0.00000 0.26300
S1 0.35500 0.00000 0.36350
S2 0.32000 0.00000 0.87600

loop_
_cod_related_entry_id
_cod_related_entry_database
_cod_related_entry_code
1 AMCSD 0009201
